data_8107387
loop_
_publ_author_name
'Li, Yijv'
'Zhao, Nengwu'
'Ye, Jianghai'
'Xu, Fangfang'
'Li, Tiantian'
'Lang, Tianqiong'

_publ_section_title
;
 The crystal structure of strictic acid, C20H26O3
;
_journal_issue 2
_journal_name_full 'Zeitschrift f\"ur Kristallographie - New Crystal Structures'
_journal_page_first 177
_journal_page_last 179
_journal_paper_doi 10.1515/ncrs-2022-0591
_journal_volume 238
_journal_year 2023
_chemical_absolute_configuration ad
_chemical_formula_sum 'C20 H26 O3'
_chemical_formula_weight 314.41
_space_group_crystal_system orthorhombic
_space_group_IT_number 18
_space_group_name_Hall 'P 2 2ab'
_space_group_name_H-M_alt 'P 21 21 2'
_atom_sites_solution_hydrogens geom
_cell_angle_alpha 90
_cell_angle_beta 90
_cell_angle_gamma 90
_cell_formula_units_Z 4
_cell_length_a 10.0361(11)
_cell_length_b 18.542(2)
_cell_length_c 9.7357(12)
_cell_measurement_reflns_used 4570
_cell_measurement_temperature 273(2)
_cell_measurement_theta_max 33.093
_cell_measurement_theta_min 3.034
_cell_volume 1811.7(4)
_computing_structure_refinement 'SHELXL-2018/3 (Sheldrick, 2018)'
_computing_structure_solution 'SHELXT 2014/5 (Sheldrick, 2014)'
_diffrn_ambient_temperature 273(2)
_diffrn_measured_fraction_theta_full 0.977
_diffrn_measured_fraction_theta_max 0.983
_diffrn_measurement_device_type 'Bruker APEX-II CCD'
_diffrn_radiation_type MoK\a
_diffrn_radiation_wavelength 0.71073
_diffrn_reflns_av_R_equivalents 0.0369
_diffrn_reflns_av_unetI/netI 0.0358
_diffrn_reflns_Laue_measured_fraction_full 0.977
_diffrn_reflns_Laue_measured_fraction_max 0.983
_diffrn_reflns_limit_h_max 15
_diffrn_reflns_limit_h_min -15
_diffrn_reflns_limit_k_max 28
_diffrn_reflns_limit_k_min -28
_diffrn_reflns_limit_l_max 14
_diffrn_reflns_limit_l_min -12
_diffrn_reflns_number 31074
_diffrn_reflns_point_group_measured_fraction_full 0.983
_diffrn_reflns_point_group_measured_fraction_max 0.982
_diffrn_reflns_theta_full 25.242
_diffrn_reflns_theta_max 33.093
_diffrn_reflns_theta_min 3.034
_exptl_absorpt_coefficient_mu 0.076
_exptl_crystal_colour white
_exptl_crystal_density_diffrn 1.153
_exptl_crystal_description needle
_exptl_crystal_F_000 680
_exptl_crystal_size_max 0.21
_exptl_crystal_size_mid 0.17
_exptl_crystal_size_min 0.13
_refine_diff_density_max 0.188
_refine_diff_density_min -0.147
_refine_diff_density_rms 0.029
_refine_ls_abs_structure_details
;
 Flack x determined using 1550 quotients [(I+)-(I-)]/[(I+)+(I-)]
 (Parsons, Flack and Wagner, Acta Cryst. B69 (2013) 249-259).
;
_refine_ls_abs_structure_Flack -0.1(3)
_refine_ls_extinction_coef .
_refine_ls_extinction_method none
_refine_ls_goodness_of_fit_ref 1.016
_refine_ls_hydrogen_treatment constr
_refine_ls_matrix_type full
_refine_ls_number_parameters 211
_refine_ls_number_reflns 6774
_refine_ls_number_restraints 0
_refine_ls_restrained_S_all 1.016
_refine_ls_R_factor_all 0.0887
_refine_ls_R_factor_gt 0.0535
_refine_ls_shift/su_max 0.000
_refine_ls_shift/su_mean 0.000
_refine_ls_structure_factor_coef Fsqd
_refine_ls_weighting_details 'w=1/[\s^2^(Fo^2^)+(0.0819P)^2^+0.0989P] where P=(Fo^2^+2Fc^2^)/3'
_refine_ls_weighting_scheme calc
_refine_ls_wR_factor_gt 0.1364
_refine_ls_wR_factor_ref 0.1553
_reflns_Friedel_coverage 0.781
_reflns_Friedel_fraction_full 0.991
_reflns_Friedel_fraction_max 0.981
_reflns_number_gt 4570
_reflns_number_total 6774
_reflns_threshold_expression 'I > 2\s(I)'
_cod_data_source_file suppl_j_ncrs-2022-0591_suppl.cif
_cod_data_source_block A_a
_cod_database_code 8107387
_shelx_space_group_comment
;
The symmetry employed for this shelxl refinement is uniquely defined
by the following loop, which should always be used as a source of
symmetry information in preference to the above space-group names.
They are only intended as comments.
;

loop_
_space_group_symop_operation_xyz
'x, y, z'
'-x, -y, z'
'-x+1/2, y+1/2, -z'
'x+1/2, -y+1/2, -z'

loop_
_atom_site_label
_atom_site_type_symbol
_atom_site_fract_x
_atom_site_fract_y
_atom_site_fract_z
_atom_site_U_iso_or_equiv
_atom_site_adp_type
_atom_site_occupancy
_atom_site_site_symmetry_order
_atom_site_calc_flag
_atom_site_refinement_flags_posn
_atom_site_refinement_flags_adp
_atom_site_refinement_flags_occupancy
_atom_site_disorder_assembly
_atom_site_disorder_group
C1 C 0.32643(18) 0.30513(10) 0.3114(2) 0.0475(4) Uani 1 1 d . . . . .
H1 H 0.373683 0.346807 0.332600 0.057 Uiso 1 1 calc R U . . .
C2 C 0.25190(19) 0.27776(10) 0.4102(2) 0.0507(4) Uani 1 1 d . . . . .
H2 H 0.250848 0.302852 0.492959 0.061 Uiso 1 1 calc R U . . .
C3 C 0.16945(18) 0.21120(10) 0.4038(2) 0.0497(4) Uani 1 1 d . . . . .
H00H H 0.079961 0.216652 0.381257 0.060 Uiso 1 1 calc R U . . .
C4 C 0.21283(17) 0.14433(10) 0.4275(2) 0.0472(4) Uani 1 1 d . . . . .
C5 C 0.35355(18) 0.12721(10) 0.4653(2) 0.0519(5) Uani 1 1 d . . . . .
C6 C 0.4355(2) 0.08590(10) 0.3626(3) 0.0614(6) Uani 1 1 d . . . . .
H00K H 0.395352 0.038851 0.348964 0.074 Uiso 1 1 calc R U . . .
H00L H 0.523921 0.078455 0.400196 0.074 Uiso 1 1 calc R U . . .
C7 C 0.44830(19) 0.12327(11) 0.2236(3) 0.0561(5) Uani 1 1 d . . . . .
H00I H 0.360071 0.135392 0.190140 0.067 Uiso 1 1 calc R U . . .
H00J H 0.488383 0.090119 0.158569 0.067 Uiso 1 1 calc R U . . .
C8 C 0.53343(14) 0.19264(9) 0.2305(2) 0.0409(4) Uani 1 1 d . . . . .
H8 H 0.522769 0.212232 0.323331 0.049 Uiso 1 1 calc R U . . .
C9 C 0.48672(17) 0.25231(11) 0.12925(19) 0.0447(4) Uani 1 1 d . . . . .
C10 C 0.34307(17) 0.27625(12) 0.1687(2) 0.0488(4) Uani 1 1 d . . . . .
H00F H 0.314531 0.313070 0.104276 0.059 Uiso 1 1 calc R U . . .
H00G H 0.284021 0.235245 0.157602 0.059 Uiso 1 1 calc R U . . .
C11 C 0.58367(17) 0.31647(11) 0.1397(2) 0.0491(4) Uani 1 1 d . . . . .
H00A H 0.596383 0.327539 0.236161 0.059 Uiso 1 1 calc R U . . .
H00B H 0.669207 0.301237 0.103467 0.059 Uiso 1 1 calc R U . . .
C12 C 0.5430(2) 0.38623(14) 0.0658(3) 0.0679(6) Uani 1 1 d . . . . .
H00P H 0.523385 0.375468 -0.029573 0.081 Uiso 1 1 calc R U . . .
H00Q H 0.462570 0.405145 0.107658 0.081 Uiso 1 1 calc R U . . .
C13 C 0.6502(2) 0.44237(12) 0.0723(3) 0.0617(6) Uani 1 1 d . . . . .
C14 C 0.7049(4) 0.47826(15) -0.0337(4) 0.0878(10) Uani 1 1 d . . . . .
H00S H 0.680356 0.471590 -0.124901 0.105 Uiso 1 1 calc R U . . .
C15 C 0.7184(4) 0.46925(19) 0.1871(4) 0.0964(10) Uani 1 1 d . . . . .
H00R H 0.705285 0.454935 0.277636 0.116 Uiso 1 1 calc R U . . .
C16 C 0.8045(4) 0.51846(18) 0.1446(7) 0.1211(16) Uani 1 1 d . . . . .
H00T H 0.860724 0.544839 0.201494 0.145 Uiso 1 1 calc R U . . .
C17 C 0.68048(18) 0.17146(11) 0.2154(2) 0.0508(4) Uani 1 1 d . . . . .
H00C H 0.697219 0.156267 0.122749 0.076 Uiso 1 1 calc R U . . .
H00D H 0.700523 0.132651 0.277326 0.076 Uiso 1 1 calc R U . . .
H00E H 0.735715 0.212224 0.236752 0.076 Uiso 1 1 calc R U . . .
C18 C 0.11877(18) 0.08251(11) 0.4176(2) 0.0502(4) Uani 1 1 d . . . . .
C19 C 0.4006(3) 0.14891(15) 0.5856(3) 0.0726(7) Uani 1 1 d . . . . .
H19A H 0.346086 0.174520 0.645528 0.087 Uiso 1 1 calc R U . . .
H19B H 0.488060 0.138519 0.610113 0.087 Uiso 1 1 calc R U . . .
C20 C 0.4824(2) 0.22413(17) -0.0194(2) 0.0672(6) Uani 1 1 d . . . . .
H00M H 0.453387 0.262043 -0.079515 0.101 Uiso 1 1 calc R U . . .
H00N H 0.421318 0.184383 -0.025108 0.101 Uiso 1 1 calc R U . . .
H00O H 0.569691 0.208378 -0.046226 0.101 Uiso 1 1 calc R U . . .
O1 O 0.7989(3) 0.52476(13) 0.0076(4) 0.1215(11) Uani 1 1 d . . . . .
O2 O 0.15845(16) 0.02004(8) 0.4246(2) 0.0752(5) Uani 1 1 d . . . . .
O3 O -0.00597(16) 0.09801(9) 0.4023(3) 0.0847(6) Uani 1 1 d . . . . .
H3 H -0.050502 0.061085 0.408750 0.127 Uiso 1 1 calc R U . . .

loop_
_atom_site_aniso_label
_atom_site_aniso_U_11
_atom_site_aniso_U_22
_atom_site_aniso_U_33
_atom_site_aniso_U_23
_atom_site_aniso_U_13
_atom_site_aniso_U_12
O1 0.1001(17) 0.0667(13) 0.198(3) 0.0386(17) 0.045(2) -0.0057(12)
C1 0.0384(8) 0.0357(8) 0.0685(12) -0.0005(7) 0.0050(8) 0.0019(7)
O3 0.0409(7) 0.0560(9) 0.1573(19) -0.0051(12) 0.0013(10) -0.0088(7)
O2 0.0489(8) 0.0454(8) 0.1313(16) 0.0074(9) -0.0028(9) -0.0121(6)
C2 0.0492(9) 0.0384(8) 0.0645(12) -0.0059(8) 0.0121(8) 0.0021(7)
C19 0.0548(12) 0.0764(15) 0.0864(18) 0.0181(14) -0.0066(12) -0.0150(11)
C18 0.0405(8) 0.0459(9) 0.0642(12) 0.0011(9) 0.0053(8) -0.0072(7)
C17 0.0342(7) 0.0511(10) 0.0672(12) -0.0030(8) 0.0026(8) 0.0017(7)
C16 0.108(3) 0.0608(18) 0.195(5) 0.035(2) -0.041(3) -0.0165(17)
C15 0.106(2) 0.081(2) 0.102(2) 0.0309(17) -0.023(2) -0.0021(18)
C14 0.109(2) 0.0582(14) 0.096(2) 0.0158(13) 0.0418(19) 0.0097(15)
C13 0.0557(11) 0.0520(11) 0.0773(15) 0.0217(10) 0.0120(11) 0.0125(9)
C12 0.0535(11) 0.0676(13) 0.0827(16) 0.0261(12) -0.0042(11) 0.0045(10)
C11 0.0358(8) 0.0530(10) 0.0585(11) 0.0119(9) 0.0019(7) 0.0011(7)
C10 0.0315(7) 0.0574(10) 0.0576(11) 0.0061(8) 0.0002(7) 0.0036(7)
C4 0.0380(8) 0.0425(8) 0.0612(11) -0.0006(8) 0.0067(8) -0.0053(6)
C6 0.0394(9) 0.0335(8) 0.1112(19) 0.0074(10) 0.0062(10) 0.0010(7)
C9 0.0332(7) 0.0556(10) 0.0453(9) 0.0000(8) 0.0005(6) 0.0013(7)
C7 0.0393(8) 0.0428(9) 0.0861(15) -0.0200(9) 0.0102(9) -0.0046(7)
C8 0.0308(7) 0.0394(7) 0.0524(9) -0.0067(7) 0.0030(6) -0.0003(6)
C5 0.0411(8) 0.0376(8) 0.0769(14) 0.0130(8) 0.0003(8) -0.0083(7)
C3 0.0389(8) 0.0445(9) 0.0657(12) -0.0011(8) 0.0112(8) 0.0004(7)
C20 0.0493(10) 0.1015(19) 0.0509(11) -0.0094(12) 0.0022(9) -0.0035(12)

loop_
_atom_type_symbol
_atom_type_description
_atom_type_scat_dispersion_real
_atom_type_scat_dispersion_imag
_atom_type_scat_source
C C 0.0033 0.0016 'International Tables Vol C Tables 4.2.6.8 and 6.1.1.4'
H H 0.0000 0.0000 'International Tables Vol C Tables 4.2.6.8 and 6.1.1.4'
O O 0.0106 0.0060 'International Tables Vol C Tables 4.2.6.8 and 6.1.1.4'

loop_
_geom_angle_atom_site_label_1
_geom_angle_atom_site_label_2
_geom_angle_atom_site_label_3
_geom_angle
_geom_angle_site_symmetry_1
_geom_angle_site_symmetry_3
C16 O1 C14 105.8(3) . .
C2 C1 C10 127.01(18) . .
C2 C1 H1 116.5 . .
C10 C1 H1 116.5 . .
C18 O3 H3 109.5 . .
C1 C2 C3 127.09(19) . .
C1 C2 H2 116.5 . .
C3 C2 H2 116.5 . .
C5 C19 H19A 120.0 . .
C5 C19 H19B 120.0 . .
H19A C19 H19B 120.0 . .
O2 C18 O3 122.04(17) . .
O2 C18 C4 121.18(17) . .
O3 C18 C4 116.77(17) . .
C8 C17 H00C 109.5 . .
C8 C17 H00D 109.5 . .
H00C C17 H00D 109.5 . .
C8 C17 H00E 109.5 . .
H00C C17 H00E 109.5 . .
H00D C17 H00E 109.5 . .
C15 C16 O1 110.1(4) . .
C15 C16 H00T 124.9 . .
O1 C16 H00T 124.9 . .
C16 C15 C13 108.3(4) . .
C16 C15 H00R 125.8 . .
C13 C15 H00R 125.8 . .
O1 C14 C13 112.1(3) . .
O1 C14 H00S 124.0 . .
C13 C14 H00S 124.0 . .
C14 C13 C15 103.7(3) . .
C14 C13 C12 127.2(3) . .
C15 C13 C12 129.1(2) . .
C13 C12 C11 112.01(18) . .
C13 C12 H00P 109.2 . .
C11 C12 H00P 109.2 . .
C13 C12 H00Q 109.2 . .
C11 C12 H00Q 109.2 . .
H00P C12 H00Q 107.9 . .
C12 C11 C9 116.88(17) . .
C12 C11 H00A 108.1 . .
C9 C11 H00A 108.1 . .
C12 C11 H00B 108.1 . .
C9 C11 H00B 108.1 . .
H00A C11 H00B 107.3 . .
C1 C10 C9 115.70(16) . .
C1 C10 H00F 108.4 . .
C9 C10 H00F 108.4 . .
C1 C10 H00G 108.4 . .
C9 C10 H00G 108.4 . .
H00F C10 H00G 107.4 . .
C3 C4 C18 119.84(17) . .
C3 C4 C5 123.28(16) . .
C18 C4 C5 116.87(16) . .
C5 C6 C7 113.85(16) . .
C5 C6 H00K 108.8 . .
C7 C6 H00K 108.8 . .
C5 C6 H00L 108.8 . .
C7 C6 H00L 108.8 . .
H00K C6 H00L 107.7 . .
C20 C9 C11 110.00(17) . .
C20 C9 C8 111.29(18) . .
C11 C9 C8 108.52(14) . .
C20 C9 C10 107.59(16) . .
C11 C9 C10 110.40(16) . .
C8 C9 C10 109.03(15) . .
C6 C7 C8 112.72(18) . .
C6 C7 H00I 109.0 . .
C8 C7 H00I 109.0 . .
C6 C7 H00J 109.0 . .
C8 C7 H00J 109.0 . .
H00I C7 H00J 107.8 . .
C17 C8 C7 108.34(15) . .
C17 C8 C9 114.31(15) . .
C7 C8 C9 113.47(15) . .
C17 C8 H8 106.7 . .
C7 C8 H8 106.7 . .
C9 C8 H8 106.7 . .
C19 C5 C4 119.3(2) . .
C19 C5 C6 123.2(2) . .
C4 C5 C6 117.5(2) . .
C4 C3 C2 125.61(18) . .
C4 C3 H00H 117.2 . .
C2 C3 H00H 117.2 . .
C9 C20 H00M 109.5 . .
C9 C20 H00N 109.5 . .
H00M C20 H00N 109.5 . .
C9 C20 H00O 109.5 . .
H00M C20 H00O 109.5 . .
H00N C20 H00O 109.5 . .

loop_
_geom_bond_atom_site_label_1
_geom_bond_atom_site_label_2
_geom_bond_distance
_geom_bond_site_symmetry_2
O1 C16 1.340(6) .
O1 C14 1.340(5) .
C1 C2 1.320(3) .
C1 C10 1.498(3) .
C1 H1 0.9300 .
O3 C18 1.293(3) .
O3 H3 0.8200 .
O2 C18 1.227(3) .
C2 C3 1.487(3) .
C2 H2 0.9300 .
C19 C5 1.326(4) .
C19 H19A 0.9300 .
C19 H19B 0.9300 .
C18 C4 1.488(2) .
C17 C8 1.534(2) .
C17 H00C 0.9600 .
C17 H00D 0.9600 .
C17 H00E 0.9600 .
C16 C15 1.323(5) .
C16 H00T 0.9300 .
C15 C13 1.402(5) .
C15 H00R 0.9300 .
C14 C13 1.344(4) .
C14 H00S 0.9300 .
C13 C12 1.498(3) .
C12 C11 1.535(3) .
C12 H00P 0.9700 .
C12 H00Q 0.9700 .
C11 C9 1.540(3) .
C11 H00A 0.9700 .
C11 H00B 0.9700 .
C10 C9 1.557(2) .
C10 H00F 0.9700 .
C10 H00G 0.9700 .
C4 C3 1.334(3) .
C4 C5 1.494(3) .
C6 C5 1.504(3) .
C6 C7 1.526(4) .
C6 H00K 0.9700 .
C6 H00L 0.9700 .
C9 C20 1.539(3) .
C9 C8 1.554(3) .
C7 C8 1.545(2) .
C7 H00I 0.9700 .
C7 H00J 0.9700 .
C8 H8 0.9800 .
C3 H00H 0.9300 .
C20 H00M 0.9600 .
C20 H00N 0.9600 .
C20 H00O 0.9600 .
